data_7156869
loop_
_publ_author_name
'Kraevaya, Ol'ga A.'
'Peregudov, Alexander S.'
'Troyanov, Sergey I.'
'Godovikov, Ivan'
'Fedorova, Natalya E.'
'Klimova, Regina R.'
'Sergeeva, Vasilina A.'
'Kameneva, Larisa V.'
'Ershova, Elizaveta S.'
'Martynenko, Vyacheslav M.'
'Claes, Sandra'
'Kushch, Alla A.'
'Kostyuk, Svetlana V.'
'Schols, Dominique'
'Shestakov, Alexander F.'
'Troshin, Pavel A.'

_publ_section_title
;
 Diversion of the Arbuzov reaction: alkylation of C-Cl instead of
 phosphonic ester formation on the fullerene cage.
;
_journal_issue 30
_journal_name_full 'Organic &amp; biomolecular chemistry'
_journal_page_first 7155
_journal_page_last 7160
_journal_paper_doi 10.1039/c9ob00593e
_journal_volume 17
_journal_year 2019
_chemical_formula_sum 'C100 H35 O20'
_chemical_formula_weight 1556.28
_space_group_crystal_system monoclinic
_space_group_IT_number 14
_space_group_name_Hall '-P 2ybc'
_space_group_name_H-M_alt 'P 1 21/c 1'
_symmetry_space_group_name_Hall '-P 2ybc'
_symmetry_space_group_name_H-M 'P 1 21/c 1'
_atom_sites_solution_hydrogens geom
_atom_sites_solution_secondary difmap
_audit_creation_method SHELXL-2014/7
_audit_update_record
;
2019-01-24 deposited with the CCDC.    2019-05-17 downloaded from the CCDC.
;
_cell_angle_alpha 90
_cell_angle_beta 95.293(5)
_cell_angle_gamma 90
_cell_formula_units_Z 4
_cell_length_a 21.893(2)
_cell_length_b 16.1500(10)
_cell_length_c 20.4330(10)
_cell_measurement_reflns_used 33000
_cell_measurement_temperature 100(2)
_cell_measurement_theta_max 32
_cell_measurement_theta_min 4
_cell_volume 7193.7(9)
_computing_cell_refinement XDS
_computing_data_collection XDS
_computing_data_reduction XDS
_computing_structure_refinement 'SHELXL-2014/7 (Sheldrick, 2014)'
_computing_structure_solution SHELXD
_diffrn_ambient_temperature 100(2)
_diffrn_measured_fraction_theta_full 0.915
_diffrn_measured_fraction_theta_max 0.800
_diffrn_measurement_device_type MAR225
_diffrn_measurement_method CCD
_diffrn_radiation_type synchrotron
_diffrn_radiation_wavelength 0.895
_diffrn_reflns_av_R_equivalents 0.0461
_diffrn_reflns_av_unetI/netI 0.0277
_diffrn_reflns_Laue_measured_fraction_full 0.915
_diffrn_reflns_Laue_measured_fraction_max 0.800
_diffrn_reflns_limit_h_max 26
_diffrn_reflns_limit_h_min -26
_diffrn_reflns_limit_k_max 19
_diffrn_reflns_limit_k_min -19
_diffrn_reflns_limit_l_max 23
_diffrn_reflns_limit_l_min -23
_diffrn_reflns_number 85973
_diffrn_reflns_point_group_measured_fraction_full 0.915
_diffrn_reflns_point_group_measured_fraction_max 0.800
_diffrn_reflns_theta_full 32.450
_diffrn_reflns_theta_max 36.172
_diffrn_reflns_theta_min 2.027
_diffrn_source 'BL 14.3 PSF, BESSY, Berlin, Germany'
_exptl_absorpt_coefficient_mu 0.153
_exptl_absorpt_correction_type none
_exptl_crystal_colour red
_exptl_crystal_density_diffrn 1.437
_exptl_crystal_description plate
_exptl_crystal_F_000 3180
_exptl_crystal_size_max 0.050
_exptl_crystal_size_mid 0.040
_exptl_crystal_size_min 0.015
_refine_diff_density_max 0.697
_refine_diff_density_min -0.432
_refine_diff_density_rms 0.076
_refine_ls_extinction_coef 0.027(2)
_refine_ls_extinction_expression Fc^*^=kFc[1+0.001xFc^2^\l^3^/sin(2\q)]^-1/4^
_refine_ls_extinction_method 'SHELXL-2014/7 (Sheldrick 2014'
_refine_ls_goodness_of_fit_ref 1.011
_refine_ls_hydrogen_treatment constr
_refine_ls_matrix_type full
_refine_ls_number_parameters 1020
_refine_ls_number_reflns 13833
_refine_ls_number_restraints 278
_refine_ls_restrained_S_all 1.071
_refine_ls_R_factor_all 0.2316
_refine_ls_R_factor_gt 0.1818
_refine_ls_shift/su_max 0.045
_refine_ls_shift/su_mean 0.003
_refine_ls_structure_factor_coef Fsqd
_refine_ls_weighting_details 'w=1/[\s^2^(Fo^2^)+(0.0900P)^2^+20.0000P] where P=(Fo^2^+2Fc^2^)/3'
_refine_ls_weighting_scheme calc
_refine_ls_wR_factor_gt 0.3751
_refine_ls_wR_factor_ref 0.3908
_reflns_Friedel_coverage 0.000
_reflns_number_gt 7916
_reflns_number_total 13833
_reflns_threshold_expression 'I > 2\s(I)'
_cod_data_source_file c9ob00593e2.cif
_cod_data_source_block 232
_cod_depositor_comments 'Adding full bibliography for 7156869.cif.'
_cod_database_code 7156869
_shelx_shelxl_version_number 2014/7
_shelx_space_group_comment
;
The symmetry employed for this shelxl refinement is uniquely defined
by the following loop, which should always be used as a source of
symmetry information in preference to the above space-group names.
They are only intended as comments.
;
_shelx_estimated_absorpt_t_min 0.995
_shelx_estimated_absorpt_t_max 0.998

loop_
_space_group_symop_operation_xyz
'x, y, z'
'-x, y+1/2, -z+1/2'
'-x, -y, -z'
'x, -y-1/2, z-1/2'

loop_
_atom_site_label
_atom_site_type_symbol
_atom_site_fract_x
_atom_site_fract_y
_atom_site_fract_z
_atom_site_U_iso_or_equiv
_atom_site_adp_type
_atom_site_occupancy
_atom_site_site_symmetry_order
_atom_site_calc_flag
_atom_site_refinement_flags_posn
_atom_site_refinement_flags_adp
C1 C 0.6907(4) 0.5818(3) 0.6475(3) 0.101(2) Uani 1 1 d . .
C2 C 0.7055(3) 0.6380(4) 0.5900(3) 0.092(2) Uani 1 1 d . .
C3 C 0.7310(3) 0.7079(4) 0.6194(3) 0.0883(18) Uani 1 1 d . .
C4 C 0.7272(3) 0.7074(4) 0.6914(3) 0.098(2) Uani 1 1 d . .
C5 C 0.6989(3) 0.6344(4) 0.7056(3) 0.0905(19) Uani 1 1 d . .
C6 C 0.6664(4) 0.6227(4) 0.7674(3) 0.096(2) Uani 1 1 d . .
C7 C 0.6019(4) 0.5896(4) 0.7441(3) 0.090(2) Uani 1 1 d . .
C8 C 0.5882(3) 0.5491(3) 0.6870(4) 0.0857(18) Uani 1 1 d . .
C9 C 0.6333(4) 0.5260(3) 0.6365(4) 0.095(2) Uani 1 1 d . .
C10 C 0.5946(4) 0.5517(4) 0.5719(4) 0.093(2) Uani 1 1 d . .
C11 C 0.6165(4) 0.5977(4) 0.5213(3) 0.095(2) Uani 1 1 d . .
C12 C 0.6800(4) 0.6309(4) 0.5205(3) 0.094(2) Uani 1 1 d . .
C13 C 0.6675(4) 0.7211(4) 0.4960(3) 0.0889(19) Uani 1 1 d . .
C14 C 0.6949(4) 0.7890(4) 0.5239(3) 0.092(2) Uani 1 1 d . .
C15 C 0.7428(4) 0.7866(4) 0.5831(3) 0.094(2) Uani 1 1 d . .
C16 C 0.7190(4) 0.8587(4) 0.6241(4) 0.102(2) Uani 1 1 d . .
C17 C 0.7146(4) 0.8580(4) 0.6904(4) 0.112(2) Uani 1 1 d . .
C18 C 0.7321(4) 0.7839(4) 0.7338(4) 0.104(2) Uani 1 1 d . .
C19 C 0.6784(4) 0.7835(5) 0.7766(3) 0.106(2) Uani 1 1 d . .
C20 C 0.6502(4) 0.7114(4) 0.7919(3) 0.095(2) Uani 1 1 d . .
C21 C 0.5847(4) 0.7131(4) 0.8001(3) 0.093(2) Uani 1 1 d . .
C22 C 0.5553(4) 0.6384(4) 0.7707(3) 0.0883(19) Uani 1 1 d . .
C23 C 0.4939(4) 0.6414(4) 0.7406(3) 0.0870(19) Uani 1 1 d . .
C24 C 0.4803(3) 0.5989(4) 0.6814(3) 0.0924(19) Uani 1 1 d . .
C25 C 0.5281(4) 0.5538(3) 0.6550(4) 0.098(2) Uani 1 1 d . U
C26 C 0.5319(4) 0.5567(4) 0.5822(4) 0.099(2) Uani 1 1 d . .
C27 C 0.4902(4) 0.6010(5) 0.5446(4) 0.098(2) Uani 1 1 d . .
C28 C 0.5128(5) 0.6498(5) 0.4905(4) 0.108(2) Uani 1 1 d . .
C29 C 0.5746(4) 0.6485(5) 0.4820(3) 0.100(2) Uani 1 1 d . .
C30 C 0.6073(4) 0.7242(4) 0.4671(3) 0.097(2) Uani 1 1 d . .
C31 C 0.5745(5) 0.7996(5) 0.4612(3) 0.113(3) Uani 1 1 d . .
C32 C 0.6039(5) 0.8723(4) 0.4912(4) 0.109(3) Uani 1 1 d . .
C33 C 0.6622(4) 0.8659(4) 0.5231(4) 0.102(2) Uani 1 1 d . .
C34 C 0.6763(4) 0.9084(4) 0.5839(4) 0.108(2) Uani 1 1 d . U
C35 C 0.6315(6) 0.9572(4) 0.6102(5) 0.121(3) Uani 1 1 d . U
C36 C 0.6276(6) 0.9552(4) 0.6789(4) 0.125(3) Uani 1 1 d . U
C37 C 0.6682(5) 0.9055(5) 0.7182(4) 0.112(3) Uani 1 1 d . .
C38 C 0.6459(5) 0.8586(4) 0.7700(4) 0.109(3) Uani 1 1 d . .
C39 C 0.5828(5) 0.8622(5) 0.7813(4) 0.113(3) Uani 1 1 d . .
C40 C 0.5527(4) 0.7864(5) 0.7977(3) 0.103(2) Uani 1 1 d . .
C41 C 0.4909(4) 0.7899(4) 0.7659(4) 0.099(2) Uani 1 1 d . .
C42 C 0.4622(4) 0.7196(4) 0.7374(3) 0.094(2) Uani 1 1 d . .
C43 C 0.4261(4) 0.7242(5) 0.6742(4) 0.101(2) Uani 1 1 d . .
C44 C 0.4373(4) 0.6497(5) 0.6396(4) 0.103(2) Uani 1 1 d . .
C45 C 0.4423(4) 0.6504(5) 0.5702(4) 0.106(2) Uani 1 1 d . .
C46 C 0.4362(4) 0.7278(5) 0.5375(4) 0.108(2) Uani 1 1 d . .
C47 C 0.4788(4) 0.7248(6) 0.4875(4) 0.111(2) Uani 1 1 d . .
C48 C 0.5079(5) 0.8001(6) 0.4721(4) 0.117(3) Uani 1 1 d . .
C49 C 0.4973(5) 0.8755(5) 0.5080(4) 0.116(3) Uani 1 1 d . .
C50 C 0.5543(6) 0.9197(5) 0.5197(4) 0.123(3) Uani 1 1 d . U
C51 C 0.5708(6) 0.9616(4) 0.5771(5) 0.122(3) Uani 1 1 d . .
C52 C 0.5240(6) 0.9611(4) 0.6262(5) 0.123(3) Uani 1 1 d . U
C53 C 0.5629(6) 0.9591(4) 0.6884(6) 0.142(4) Uani 1 1 d . .
C54 C 0.5394(6) 0.9106(5) 0.7409(4) 0.123(3) Uani 1 1 d . U
C55 C 0.4826(5) 0.8680(5) 0.7290(4) 0.109(3) Uani 1 1 d . .
C56 C 0.4492(4) 0.8722(5) 0.6686(4) 0.109(2) Uani 1 1 d . U
C57 C 0.4207(4) 0.8002(5) 0.6414(4) 0.113(3) Uani 1 1 d . .
C58 C 0.4265(4) 0.8016(6) 0.5700(4) 0.117(3) Uani 1 1 d . .
C59 C 0.4574(4) 0.8765(5) 0.5567(4) 0.116(3) Uani 1 1 d . .
C60 C 0.4704(5) 0.9198(5) 0.6160(5) 0.120(3) Uani 1 1 d . .
C61 C 0.7597(5) 0.5256(6) 0.6538(5) 0.152(4) Uani 1 1 d . .
H61A H 0.7567 0.4795 0.6845 0.228 Uiso 1 1 calc R U
H61B H 0.7936 0.5620 0.6699 0.228 Uiso 1 1 calc R U
H61C H 0.7671 0.5039 0.6105 0.228 Uiso 1 1 calc R U
C62 C 0.6461(3) 0.4339(3) 0.6377(4) 0.102(2) Uani 1 1 d . .
C63 C 0.6556(4) 0.3957(5) 0.7000(5) 0.130(3) Uani 1 1 d . U
H63 H 0.6537 0.4277 0.7387 0.156 Uiso 1 1 calc R U
C64 C 0.6681(5) 0.3086(6) 0.7047(6) 0.154(4) Uani 1 1 d . U
H64 H 0.6767 0.2826 0.7462 0.185 Uiso 1 1 calc R U
C65 C 0.6553(4) 0.3908(5) 0.5825(5) 0.129(3) Uani 1 1 d . U
H65 H 0.6546 0.4186 0.5415 0.154 Uiso 1 1 calc R U
C66 C 0.6663(5) 0.3006(6) 0.5862(6) 0.144(4) Uani 1 1 d . U
H66 H 0.6724 0.2687 0.5483 0.173 Uiso 1 1 calc R U
C67 C 0.6673(5) 0.2647(5) 0.6483(8) 0.159(4) Uani 1 1 d D U
C68 C 0.6808(6) 0.1661(6) 0.6525(9) 0.223(6) Uani 1 1 d D U
H68A H 0.6627 0.1436 0.6915 0.268 Uiso 1 1 calc R U
H68B H 0.6598 0.1392 0.6131 0.268 Uiso 1 1 calc R U
C69 C 0.7465(9) 0.1437(10) 0.6570(9) 0.292(10) Uani 1 1 d D U
H69A H 0.7607 0.1460 0.6124 0.350 Uiso 1 1 calc R U
H69B H 0.7511 0.0859 0.6727 0.350 Uiso 1 1 calc R U
C70 C 0.7882(9) 0.1998(13) 0.7028(11) 0.312(11) Uani 1 1 d D U
C71 C 0.8517(11) 0.3056(16) 0.7439(13) 0.385(14) Uiso 1 1 d D .
H71A H 0.8934 0.3208 0.7347 0.577 Uiso 1 1 calc R U
H71B H 0.8536 0.2676 0.7815 0.577 Uiso 1 1 calc R U
H71C H 0.8291 0.3556 0.7543 0.577 Uiso 1 1 calc R U
O1 O 0.7768(13) 0.1970(18) 0.7665(11) 0.500 Uiso 1 1 d D U
O2 O 0.8155(12) 0.2588(16) 0.6774(12) 0.488(16) Uiso 1 1 d D .
C62A C 0.7174(4) 0.5832(4) 0.4738(4) 0.106(2) Uani 1 1 d . .
C63A C 0.6935(5) 0.5276(6) 0.4301(5) 0.149(4) Uani 1 1 d . .
H63A H 0.6508 0.5164 0.4278 0.179 Uiso 1 1 calc R U
C64A C 0.7291(7) 0.4856(8) 0.3878(6) 0.186(5) Uani 1 1 d . .
H64A H 0.7105 0.4444 0.3594 0.223 Uiso 1 1 calc R U
C65A C 0.7783(6) 0.6002(7) 0.4717(6) 0.188(5) Uani 1 1 d . U
H65A H 0.7967 0.6412 0.5005 0.225 Uiso 1 1 calc R U
C66A C 0.8147(7) 0.5596(8) 0.4289(7) 0.213(6) Uani 1 1 d . U
H66A H 0.8571 0.5724 0.4298 0.256 Uiso 1 1 calc R U
C67A C 0.7896(8) 0.5019(8) 0.3861(7) 0.193(6) Uani 1 1 d D U
C68A C 0.8409(9) 0.4404(11) 0.3510(7) 0.294(10) Uani 1 1 d D U
H68C H 0.8797 0.4360 0.3797 0.352 Uiso 1 1 calc R U
H68D H 0.8239 0.3841 0.3430 0.352 Uiso 1 1 calc R U
C69A C 0.8504(12) 0.4780(15) 0.2935(10) 0.400 Uiso 1 1 d D U
H69C H 0.8646 0.5352 0.3036 0.480 Uiso 1 1 calc R U
H69D H 0.8104 0.4822 0.2669 0.480 Uiso 1 1 calc R U
C70A C 0.9000(9) 0.4338(13) 0.2474(8) 0.283(9) Uani 1 1 d D U
C71A C 0.8975(10) 0.4373(17) 0.1316(7) 0.338(13) Uani 1 1 d D .
H71D H 0.9204 0.4895 0.1345 0.508 Uiso 1 1 calc R U
H71E H 0.8726 0.4345 0.0892 0.508 Uiso 1 1 calc R U
H71F H 0.9263 0.3908 0.1352 0.508 Uiso 1 1 calc R U
O1A O 0.9185(9) 0.3586(13) 0.2797(9) 0.392(10) Uiso 1 1 d D .
O2A O 0.8549(9) 0.4327(13) 0.1881(10) 0.400 Uiso 1 1 d D U
C62B C 0.8090(4) 0.7997(5) 0.5680(4) 0.109(2) Uani 1 1 d . .
C63B C 0.8253(5) 0.8665(6) 0.5312(5) 0.146(4) Uani 1 1 d . .
H63B H 0.7951 0.9035 0.5118 0.175 Uiso 1 1 calc R U
C64B C 0.8895(6) 0.8783(7) 0.5231(6) 0.164(5) Uani 1 1 d . .
H64B H 0.9009 0.9250 0.4987 0.196 Uiso 1 1 calc R U
C65B C 0.8566(6) 0.7513(6) 0.5945(6) 0.151(4) Uani 1 1 d . .
H65B H 0.8474 0.7052 0.6207 0.181 Uiso 1 1 calc R U
C66B C 0.9186(5) 0.7667(7) 0.5846(6) 0.155(4) Uani 1 1 d . .
H66B H 0.9500 0.7322 0.6049 0.186 Uiso 1 1 calc R U
C67B C 0.9327(5) 0.8288(8) 0.5472(6) 0.147(4) Uani 1 1 d D .
C68B C 1.0015(6) 0.8503(11) 0.5355(7) 0.229(7) Uani 1 1 d D .
H68E H 1.0187 0.8061 0.5091 0.275 Uiso 1 1 calc R U
H68F H 1.0029 0.9031 0.5111 0.275 Uiso 1 1 calc R U
C69B C 1.0397(10) 0.8578(13) 0.6023(11) 0.394(16) Uani 1 1 d D U
H69E H 1.0835 0.8486 0.5961 0.472 Uiso 1 1 calc R U
H69F H 1.0268 0.8143 0.6322 0.472 Uiso 1 1 calc R U
C70B C 1.0325(8) 0.9428(13) 0.6338(10) 0.306(11) Uani 1 1 d D U
C71B C 1.0571(8) 1.0478(10) 0.7102(11) 0.313(11) Uani 1 1 d D U
H71G H 1.0398 1.0776 0.6710 0.469 Uiso 1 1 calc R U
H71H H 1.0990 1.0671 0.7224 0.469 Uiso 1 1 calc R U
H71I H 1.0318 1.0581 0.7465 0.469 Uiso 1 1 calc R U
O1B O 1.0208(10) 1.0085(12) 0.5954(10) 0.400 Uiso 1 1 d D U
O2B O 1.0580(10) 0.9492(13) 0.6947(9) 0.400 Uiso 1 1 d D U
C62C C 0.7971(5) 0.7883(5) 0.7730(5) 0.124(3) Uani 1 1 d . .
C63C C 0.8467(6) 0.8229(8) 0.7465(5) 0.172(5) Uani 1 1 d . .
H63C H 0.8411 0.8484 0.7045 0.206 Uiso 1 1 calc R U
C64C C 0.9075(6) 0.8211(10) 0.7817(8) 0.193(5) Uani 1 1 d . .
H64C H 0.9414 0.8471 0.7643 0.232 Uiso 1 1 calc R U
C65C C 0.8081(6) 0.7508(6) 0.8360(6) 0.147(3) Uani 1 1 d . U
H65C H 0.7749 0.7265 0.8559 0.177 Uiso 1 1 calc R U
C66C C 0.8666(7) 0.7493(7) 0.8689(6) 0.159(4) Uani 1 1 d . .
H66C H 0.8718 0.7259 0.9118 0.191 Uiso 1 1 calc R U
C67C C 0.9146(7) 0.7787(8) 0.8434(9) 0.171(5) Uani 1 1 d D .
C68C C 0.9796(6) 0.7688(10) 0.8802(9) 0.246(8) Uani 1 1 d D .
H68G H 0.9746 0.7671 0.9278 0.295 Uiso 1 1 calc R U
H68H H 0.9954 0.7139 0.8682 0.295 Uiso 1 1 calc R U
C69C C 1.0241(10) 0.8261(13) 0.8709(14) 0.400 Uiso 1 1 d D U
H69G H 1.0332 0.8201 0.8246 0.480 Uiso 1 1 calc R U
H69H H 1.0613 0.8074 0.8981 0.480 Uiso 1 1 calc R U
C70C C 1.0195(9) 0.9161(10) 0.8826(10) 0.270(8) Uani 1 1 d D U
C71C C 1.0445(12) 1.0516(13) 0.9032(13) 0.381(13) Uiso 1 1 d D .
H71J H 1.0253 1.0396 0.9436 0.571 Uiso 1 1 calc R U
H71K H 1.0148 1.0791 0.8716 0.571 Uiso 1 1 calc R U
H71L H 1.0800 1.0880 0.9133 0.571 Uiso 1 1 calc R U
O1C O 0.9863(9) 0.9471(13) 0.9308(10) 0.400 Uiso 1 1 d D U
O2C O 1.0676(10) 0.9631(15) 0.8707(11) 0.453(14) Uiso 1 1 d D .
C62D C 0.6992(4) 0.5693(4) 0.8211(3) 0.0942(19) Uani 1 1 d . .
C63D C 0.7619(5) 0.5592(5) 0.8244(4) 0.125(3) Uani 1 1 d . .
H63D H 0.7848 0.5894 0.7951 0.150 Uiso 1 1 calc R U
C64D C 0.7927(5) 0.5053(6) 0.8700(5) 0.141(3) Uani 1 1 d . .
H64D H 0.8356 0.4964 0.8699 0.169 Uiso 1 1 calc R U
C65D C 0.6707(3) 0.5306(3) 0.8664(3) 0.0854(18) Uani 1 1 d . .
H65D H 0.6279 0.5397 0.8667 0.103 Uiso 1 1 calc R U
C66D C 0.6989(4) 0.4774(4) 0.9140(3) 0.0924(19) Uani 1 1 d . .
H66D H 0.6755 0.4507 0.9447 0.111 Uiso 1 1 calc R U
C67D C 0.7590(5) 0.4648(5) 0.9157(4) 0.125(3) Uani 1 1 d D .
C68D C 0.7941(5) 0.4040(6) 0.9653(5) 0.152(4) Uani 1 1 d D .
H68I H 0.8386 0.4158 0.9678 0.183 Uiso 1 1 calc R U
H68J H 0.7802 0.4121 1.0096 0.183 Uiso 1 1 calc R U
C69D C 0.7825(6) 0.3157(5) 0.9437(5) 0.175(5) Uani 1 1 d D .
H69I H 0.7907 0.3093 0.8971 0.210 Uiso 1 1 calc R U
H69J H 0.7391 0.3010 0.9477 0.210 Uiso 1 1 calc R U
C70D C 0.8258(7) 0.2571(6) 0.9881(8) 0.243(8) Uani 1 1 d D .
C71D C 0.8305(9) 0.1291(10) 1.0398(9) 0.309(11) Uani 1 1 d D .
H71M H 0.8742 0.1394 1.0362 0.463 Uiso 1 1 calc R U
H71N H 0.8205 0.0720 1.0266 0.463 Uiso 1 1 calc R U
H71O H 0.8214 0.1375 1.0854 0.463 Uiso 1 1 calc R U
O1D O 0.8780(7) 0.2693(10) 1.0149(9) 0.323(9) Uiso 1 1 d D .
O2D O 0.7911(5) 0.1905(7) 0.9938(6) 0.241(4) Uiso 1 1 d D .

loop_
_atom_site_aniso_label
_atom_site_aniso_U_11
_atom_site_aniso_U_22
_atom_site_aniso_U_33
_atom_site_aniso_U_23
_atom_site_aniso_U_13
_atom_site_aniso_U_12
C1 0.171(7) 0.043(3) 0.094(5) 0.005(3) 0.032(5) -0.006(3)
C2 0.135(6) 0.077(4) 0.069(5) 0.007(3) 0.042(4) 0.007(4)
C3 0.114(5) 0.076(4) 0.078(5) 0.006(3) 0.023(4) -0.004(3)
C4 0.124(6) 0.091(4) 0.079(5) 0.018(3) 0.013(4) -0.015(4)
C5 0.139(6) 0.073(4) 0.061(4) 0.017(3) 0.018(4) 0.020(4)
C6 0.120(5) 0.097(5) 0.073(5) 0.034(3) 0.018(4) 0.007(4)
C7 0.143(6) 0.061(3) 0.068(4) 0.024(3) 0.027(4) 0.015(4)
C8 0.111(5) 0.052(3) 0.095(5) 0.016(3) 0.012(4) 0.004(3)
C9 0.140(6) 0.049(3) 0.103(5) 0.000(3) 0.045(4) 0.010(3)
C10 0.132(6) 0.056(3) 0.096(5) -0.031(3) 0.033(4) -0.004(3)
C11 0.159(7) 0.061(3) 0.068(4) -0.016(3) 0.028(4) 0.001(4)
C12 0.143(6) 0.073(4) 0.070(5) -0.015(3) 0.037(4) -0.007(4)
C13 0.137(6) 0.072(4) 0.061(4) -0.003(3) 0.026(4) 0.002(4)
C14 0.152(6) 0.070(4) 0.059(4) 0.006(3) 0.030(4) -0.008(4)
C15 0.138(6) 0.078(4) 0.068(5) 0.013(3) 0.022(4) -0.014(4)
C16 0.161(7) 0.067(4) 0.081(5) -0.004(3) 0.026(4) -0.030(4)
C17 0.172(8) 0.083(5) 0.078(5) -0.003(4) 0.003(5) -0.033(5)
C18 0.148(7) 0.090(5) 0.072(5) -0.007(3) 0.008(4) -0.025(4)
C19 0.152(7) 0.111(6) 0.053(4) 0.002(3) 0.003(4) -0.029(5)
C20 0.149(7) 0.087(4) 0.047(4) 0.004(3) 0.000(4) 0.013(4)
C21 0.135(6) 0.099(5) 0.046(4) 0.010(3) 0.020(3) 0.013(4)
C22 0.128(6) 0.078(4) 0.063(4) 0.026(3) 0.032(4) 0.021(4)
C23 0.126(5) 0.067(3) 0.073(4) 0.013(3) 0.037(4) 0.015(3)
C24 0.126(5) 0.072(4) 0.081(5) 0.012(3) 0.018(4) -0.007(4)
C25 0.166(7) 0.042(3) 0.093(5) -0.005(3) 0.047(5) -0.013(3)
C26 0.157(7) 0.054(3) 0.088(5) -0.012(3) 0.015(5) -0.016(4)
C27 0.131(6) 0.093(5) 0.073(5) -0.025(4) 0.017(4) -0.011(4)
C28 0.169(8) 0.087(5) 0.064(5) -0.017(3) -0.011(5) 0.008(5)
C29 0.135(6) 0.106(5) 0.063(5) -0.034(4) 0.023(4) -0.007(5)
C30 0.162(7) 0.084(4) 0.047(4) -0.003(3) 0.024(4) 0.000(5)
C31 0.176(8) 0.119(6) 0.045(4) 0.021(4) 0.013(4) 0.004(6)
C32 0.182(8) 0.075(4) 0.074(5) 0.030(4) 0.028(5) 0.015(5)
C33 0.175(8) 0.058(3) 0.078(5) 0.022(3) 0.031(5) -0.001(4)
C34 0.187(8) 0.059(4) 0.080(5) 0.005(3) 0.028(5) -0.024(4)
C35 0.219(10) 0.038(3) 0.113(7) 0.000(3) 0.044(7) -0.006(4)
C36 0.227(10) 0.052(4) 0.095(6) -0.016(3) 0.019(6) -0.003(5)
C37 0.185(8) 0.078(4) 0.076(5) -0.025(4) 0.022(5) -0.023(5)
C38 0.184(9) 0.069(4) 0.072(5) -0.021(3) 0.004(5) -0.009(5)
C39 0.170(8) 0.102(6) 0.068(5) -0.041(4) 0.023(5) -0.001(6)
C40 0.168(8) 0.091(5) 0.053(4) -0.012(3) 0.027(4) 0.024(5)
C41 0.133(6) 0.091(5) 0.078(5) -0.007(3) 0.035(4) 0.036(4)
C42 0.127(5) 0.091(4) 0.067(5) 0.007(3) 0.031(4) 0.029(4)
C43 0.124(6) 0.101(5) 0.082(5) 0.014(4) 0.025(4) 0.023(4)
C44 0.120(6) 0.096(5) 0.096(6) -0.010(4) 0.022(4) 0.002(4)
C45 0.129(6) 0.099(5) 0.087(6) 0.000(4) 0.001(4) -0.002(4)
C46 0.131(6) 0.113(6) 0.079(5) -0.004(4) -0.002(4) 0.030(5)
C47 0.143(7) 0.127(7) 0.061(5) 0.007(4) 0.000(4) -0.003(5)
C48 0.175(9) 0.118(6) 0.056(5) 0.020(4) -0.006(5) 0.042(6)
C49 0.169(8) 0.088(5) 0.090(6) 0.043(4) 0.006(5) 0.028(5)
C50 0.222(10) 0.062(4) 0.085(6) 0.033(4) 0.022(6) 0.032(5)
C51 0.204(10) 0.046(3) 0.119(8) 0.028(4) 0.036(7) 0.025(5)
C52 0.216(10) 0.055(4) 0.097(6) 0.005(4) 0.016(7) 0.047(5)
C53 0.227(11) 0.047(4) 0.161(10) -0.031(4) 0.074(9) 0.016(5)
C54 0.212(9) 0.068(4) 0.091(6) -0.020(4) 0.025(6) 0.046(5)
C55 0.149(7) 0.076(4) 0.109(7) -0.020(4) 0.043(5) 0.024(5)
C56 0.155(6) 0.093(5) 0.081(5) 0.004(4) 0.020(5) 0.055(4)
C57 0.144(7) 0.104(6) 0.093(6) 0.006(4) 0.017(5) 0.051(5)
C58 0.129(6) 0.124(7) 0.099(6) 0.043(5) 0.007(5) 0.040(5)
C59 0.157(7) 0.098(5) 0.093(6) 0.022(4) 0.012(5) 0.058(5)
C60 0.152(8) 0.071(5) 0.139(8) 0.010(5) 0.026(6) 0.038(5)
C61 0.189(9) 0.106(6) 0.161(9) -0.021(6) 0.009(7) 0.029(6)
C62 0.110(5) 0.048(3) 0.155(7) 0.002(4) 0.043(5) 0.003(3)
C63 0.178(7) 0.082(4) 0.140(7) 0.029(4) 0.066(6) 0.027(5)
C64 0.199(9) 0.086(5) 0.191(9) 0.032(6) 0.089(8) 0.012(6)
C65 0.150(6) 0.088(4) 0.139(6) -0.041(4) -0.031(5) 0.036(4)
C66 0.156(7) 0.114(6) 0.153(8) -0.050(6) -0.041(6) 0.036(5)
C67 0.187(10) 0.063(5) 0.235(13) -0.029(6) 0.063(9) -0.033(5)
C68 0.202(11) 0.084(6) 0.382(16) -0.006(9) 0.019(11) -0.008(7)
C69 0.331(17) 0.233(15) 0.287(16) -0.034(12) -0.105(14) 0.015(14)
C70 0.31(2) 0.28(2) 0.34(2) 0.078(19) 0.020(19) 0.028(18)
C62A 0.153(7) 0.076(4) 0.099(5) -0.015(3) 0.055(5) 0.003(4)
C63A 0.211(10) 0.116(6) 0.128(8) -0.052(6) 0.052(7) 0.014(6)
C64A 0.247(14) 0.157(10) 0.160(10) -0.073(8) 0.060(10) 0.036(10)
C65A 0.220(10) 0.157(8) 0.204(9) -0.061(7) 0.112(8) -0.013(7)
C66A 0.238(11) 0.186(10) 0.240(12) -0.072(9) 0.152(10) -0.033(9)
C67A 0.284(15) 0.152(9) 0.159(10) -0.050(8) 0.112(11) 0.002(10)
C68A 0.383(19) 0.333(19) 0.195(13) -0.065(12) 0.188(14) -0.058(16)
C70A 0.307(16) 0.292(16) 0.268(15) -0.094(14) 0.119(13) -0.055(14)
C71A 0.35(2) 0.54(4) 0.128(14) -0.034(17) 0.016(14) 0.00(2)
C62B 0.143(7) 0.090(5) 0.096(6) 0.006(4) 0.027(5) -0.023(5)
C63B 0.203(10) 0.114(6) 0.129(8) 0.027(5) 0.056(7) -0.021(6)
C64B 0.193(11) 0.128(8) 0.184(11) 0.022(7) 0.091(9) -0.049(8)
C65B 0.173(10) 0.110(7) 0.175(10) 0.040(6) 0.048(8) -0.013(6)
C66B 0.133(8) 0.160(9) 0.174(10) 0.039(8) 0.034(7) -0.033(7)
C67B 0.135(9) 0.140(9) 0.169(10) 0.009(8) 0.038(7) -0.018(7)
C68B 0.157(11) 0.33(2) 0.210(15) -0.035(14) 0.068(10) -0.043(12)
C69B 0.36(2) 0.44(3) 0.41(3) -0.06(2) 0.12(2) -0.01(2)
C70B 0.184(13) 0.40(2) 0.32(2) -0.102(19) -0.063(14) 0.049(16)
C71B 0.212(15) 0.204(16) 0.53(3) 0.059(19) 0.080(18) -0.041(13)
C62C 0.152(8) 0.107(6) 0.110(7) -0.017(5) 0.001(6) -0.031(5)
C63C 0.188(11) 0.236(13) 0.092(8) -0.012(7) 0.009(7) -0.073(10)
C64C 0.173(12) 0.226(15) 0.175(14) -0.009(11) -0.021(10) -0.070(10)
C65C 0.176(10) 0.155(8) 0.108(8) 0.003(6) 0.001(7) -0.005(7)
C66C 0.168(11) 0.175(11) 0.127(10) 0.002(7) -0.031(8) -0.043(9)
C67C 0.170(12) 0.153(10) 0.178(14) -0.006(9) -0.048(10) -0.019(9)
C68C 0.174(13) 0.32(2) 0.241(18) 0.048(14) -0.015(12) -0.044(13)
C70C 0.270(15) 0.223(14) 0.300(16) -0.022(13) -0.069(13) 0.077(12)
C62D 0.107(5) 0.099(5) 0.078(5) 0.019(3) 0.015(4) 0.011(4)
C63D 0.157(8) 0.116(6) 0.099(6) 0.035(5) -0.003(5) -0.012(6)
C64D 0.147(8) 0.138(7) 0.136(8) 0.047(6) 0.004(6) 0.017(6)
C65D 0.128(5) 0.066(3) 0.064(4) 0.013(3) 0.017(3) 0.012(3)
C66D 0.123(6) 0.076(4) 0.080(5) 0.019(3) 0.021(4) 0.015(4)
C67D 0.150(8) 0.121(6) 0.104(7) 0.042(5) 0.015(5) 0.013(6)
C68D 0.174(9) 0.161(9) 0.123(8) 0.043(7) 0.018(6) 0.027(7)
C69D 0.283(14) 0.092(6) 0.153(9) 0.049(6) 0.032(9) 0.039(7)
C70D 0.36(2) 0.095(7) 0.279(19) 0.086(9) 0.085(17) -0.038(11)
C71D 0.38(2) 0.210(15) 0.32(2) 0.186(16) -0.028(18) 0.013(15)

loop_
_atom_type_symbol
_atom_type_description
_atom_type_scat_dispersion_real
_atom_type_scat_dispersion_imag
_atom_type_scat_source
C C 0.0033 0.0016 'International Tables Vol C Tables 4.2.6.8 and 6.1.1.4'
H H 0.0000 0.0000 'International Tables Vol C Tables 4.2.6.8 and 6.1.1.4'
O O 0.0106 0.0060 'International Tables Vol C Tables 4.2.6.8 and 6.1.1.4'

loop_
_geom_angle_atom_site_label_1
_geom_angle_atom_site_label_2
_geom_angle_atom_site_label_3
_geom_angle
C5 C1 C9 119.8(6)
C5 C1 C2 105.0(5)
C9 C1 C2 117.3(6)
C5 C1 C61 101.6(6)
C9 C1 C61 113.0(5)
C2 C1 C61 96.8(6)
C3 C2 C12 125.8(6)
C3 C2 C1 104.9(6)
C12 C2 C1 126.6(6)
C2 C3 C4 111.8(6)
C2 C3 C15 124.1(6)
C4 C3 C15 121.5(6)
C5 C4 C3 106.4(6)
C5 C4 C18 126.2(6)
C3 C4 C18 124.0(6)
C4 C5 C1 110.7(5)
C4 C5 C6 122.5(6)
C1 C5 C6 124.9(6)
C5 C6 C62D 116.3(6)
C5 C6 C7 105.9(6)
C62D C6 C7 112.5(5)
C5 C6 C20 106.8(5)
C62D C6 C20 113.1(6)
C7 C6 C20 100.8(6)
C8 C7 C22 119.0(7)
C8 C7 C6 124.0(6)
C22 C7 C6 110.8(6)
C7 C8 C25 119.8(6)
C7 C8 C9 126.3(7)
C25 C8 C9 109.3(7)
C62 C9 C8 110.9(5)
C62 C9 C1 115.1(6)
C8 C9 C1 109.0(5)
C62 C9 C10 111.1(6)
C8 C9 C10 99.8(6)
C1 C9 C10 109.8(5)
C11 C10 C26 119.1(7)
C11 C10 C9 125.0(7)
C26 C10 C9 110.4(6)
C10 C11 C29 118.6(8)
C10 C11 C12 125.8(7)
C29 C11 C12 109.9(6)
C2 C12 C11 106.6(5)
C2 C12 C62A 117.6(7)
C11 C12 C62A 112.4(6)
C2 C12 C13 105.9(5)
C11 C12 C13 101.7(6)
C62A C12 C13 111.2(5)
C14 C13 C30 121.1(7)
C14 C13 C12 124.5(7)
C30 C13 C12 107.5(6)
C13 C14 C33 119.7(8)
C13 C14 C15 124.0(6)
C33 C14 C15 109.7(6)
C3 C15 C62B 115.2(6)
C3 C15 C14 106.0(6)
C62B C15 C14 115.6(6)
C3 C15 C16 106.6(5)
C62B C15 C16 112.2(6)
C14 C15 C16 99.7(6)
C17 C16 C34 118.1(8)
C17 C16 C15 125.9(7)
C34 C16 C15 110.2(6)
C16 C17 C37 120.4(8)
C16 C17 C18 123.2(7)
C37 C17 C18 110.0(7)
C4 C18 C17 108.1(6)
C4 C18 C19 108.0(6)
C17 C18 C19 99.8(7)
C4 C18 C62C 110.1(7)
C17 C18 C62C 115.5(7)
C19 C18 C62C 114.7(7)
C20 C19 C38 121.4(8)
C20 C19 C18 121.4(7)
C38 C19 C18 110.6(7)
C19 C20 C21 118.6(7)
C19 C20 C6 125.7(7)
C21 C20 C6 107.9(6)
C40 C21 C20 121.0(7)
C40 C21 C22 119.3(7)
C20 C21 C22 109.7(6)
C23 C22 C7 122.0(7)
C23 C22 C21 120.6(6)
C7 C22 C21 107.8(7)
C24 C23 C22 118.3(6)
C24 C23 C42 109.2(6)
C22 C23 C42 118.7(7)
C23 C24 C25 118.3(7)
C23 C24 C44 107.7(6)
C25 C24 C44 121.5(7)
C8 C25 C24 122.5(7)
C8 C25 C26 109.0(7)
C24 C25 C26 118.1(7)
C27 C26 C10 124.3(7)
C27 C26 C25 119.2(7)
C10 C26 C25 106.9(7)
C26 C27 C45 124.0(7)
C26 C27 C28 117.1(8)
C45 C27 C28 106.2(7)
C29 C28 C47 121.5(8)
C29 C28 C27 119.1(7)
C47 C28 C27 106.1(8)
C28 C29 C11 121.8(7)
C28 C29 C30 121.3(8)
C11 C29 C30 107.2(7)
C13 C30 C31 121.3(7)
C13 C30 C29 110.1(7)
C31 C30 C29 118.8(8)
C30 C31 C32 117.4(9)
C30 C31 C48 119.1(8)
C32 C31 C48 109.5(8)
C33 C32 C31 119.6(7)
C33 C32 C50 121.9(8)
C31 C32 C50 105.8(9)
C32 C33 C34 119.3(8)
C32 C33 C14 120.7(7)
C34 C33 C14 109.8(7)
C35 C34 C16 122.5(8)
C35 C34 C33 120.0(9)
C16 C34 C33 107.9(7)
C34 C35 C36 118.4(10)
C34 C35 C51 119.8(8)
C36 C35 C51 109.2(10)
C37 C36 C35 119.3(10)
C37 C36 C53 121.8(9)
C35 C36 C53 106.3(10)
C36 C37 C17 121.2(8)
C36 C37 C38 119.3(9)
C17 C37 C38 108.4(8)
C19 C38 C39 120.6(8)
C19 C38 C37 108.9(8)
C39 C38 C37 120.2(8)
C38 C39 C54 122.1(9)
C38 C39 C40 118.3(8)
C54 C39 C40 107.8(9)
C21 C40 C39 119.8(8)
C21 C40 C41 120.2(7)
C39 C40 C41 106.8(7)
C42 C41 C40 121.4(6)
C42 C41 C55 116.9(8)
C40 C41 C55 109.3(8)
C41 C42 C23 119.8(7)
C41 C42 C43 121.0(7)
C23 C42 C43 107.8(6)
C57 C43 C44 120.8(7)
C57 C43 C42 119.1(8)
C44 C43 C42 107.0(6)
C43 C44 C45 121.0(7)
C43 C44 C24 108.3(7)
C45 C44 C24 118.6(7)
C46 C45 C44 117.5(7)
C46 C45 C27 110.8(7)
C44 C45 C27 118.4(7)
C58 C46 C45 122.9(8)
C58 C46 C47 120.1(8)
C45 C46 C47 105.3(7)
C48 C47 C28 119.8(8)
C48 C47 C46 117.4(8)
C28 C47 C46 111.5(7)
C47 C48 C49 120.7(8)
C47 C48 C31 119.4(7)
C49 C48 C31 106.4(9)
C59 C49 C50 118.1(9)
C59 C49 C48 120.9(9)
C50 C49 C48 108.9(9)
C51 C50 C49 122.8(9)
C51 C50 C32 116.3(10)
C49 C50 C32 109.4(8)
C50 C51 C35 122.4(9)
C50 C51 C52 115.2(10)
C35 C51 C52 110.2(9)
C60 C52 C53 123.5(10)
C60 C52 C51 122.6(10)
C53 C52 C51 101.7(10)
C36 C53 C54 119.4(11)
C36 C53 C52 112.4(9)
C54 C53 C52 115.7(11)
C55 C54 C39 110.9(8)
C55 C54 C53 119.8(10)
C39 C54 C53 117.1(11)
C56 C55 C54 120.9(8)
C56 C55 C41 122.2(8)
C54 C55 C41 105.2(8)
C55 C56 C57 119.4(7)
C55 C56 C60 121.1(9)
C57 C56 C60 108.0(8)
C43 C57 C56 121.4(8)
C43 C57 C58 118.5(7)
C56 C57 C58 107.5(8)
C46 C58 C59 122.7(8)
C46 C58 C57 119.3(7)
C59 C58 C57 106.7(9)
C49 C59 C60 122.3(10)
C49 C59 C58 118.0(8)
C60 C59 C58 108.7(8)
C52 C60 C59 118.9(9)
C52 C60 C56 119.1(10)
C59 C60 C56 109.0(9)
C65 C62 C63 120.3(7)
C65 C62 C9 122.2(7)
C63 C62 C9 117.1(7)
C62 C63 C64 120.1(9)
C67 C64 C63 117.9(10)
C62 C65 C66 119.9(9)
C67 C66 C65 116.4(9)
C64 C67 C66 123.8(8)
C64 C67 C68 118.8(13)
C66 C67 C68 116.4(11)
C69 C68 C67 114.6(10)
C68 C69 C70 114.4(14)
O2 C70 O1 124(2)
O2 C70 C69 118.1(19)
O1 C70 C69 114.5(18)
C70 O2 C71 102.2(16)
C63A C62A C65A 115.8(8)
C63A C62A C12 124.0(8)
C65A C62A C12 120.0(8)
C62A C63A C64A 122.4(11)
C67A C64A C63A 121.7(12)
C62A C65A C66A 122.6(12)
C67A C66A C65A 120.3(13)
C64A C67A C66A 117.1(10)
C64A C67A C68A 125.4(13)
C66A C67A C68A 115.4(15)
C69A C68A C67A 105.2(14)
C68A C69A C70A 117.3(15)
O1A C70A O2A 120.4(17)
O1A C70A C69A 106.0(14)
O2A C70A C69A 92.7(14)
C70A O2A C71A 101.9(14)
C65B C62B C63B 115.8(9)
C65B C62B C15 122.9(7)
C63B C62B C15 121.1(9)
C62B C63B C64B 117.9(10)
C67B C64B C63B 123.8(9)
C62B C65B C66B 123.2(9)
C67B C66B C65B 119.8(11)
C64B C67B C66B 119.3(10)
C64B C67B C68B 118.4(12)
C66B C67B C68B 122.1(12)
C69B C68B C67B 109.4(12)
C68B C69B C70B 112.0(16)
O1B C70B O2B 122.3(18)
O1B C70B C69B 119.2(18)
O2B C70B C69B 114.6(17)
C70B O2B C71B 104.5(15)
C63C C62C C65C 117.1(10)
C63C C62C C18 121.9(10)
C65C C62C C18 120.8(9)
C62C C63C C64C 121.1(12)
C67C C64C C63C 117.8(12)
C66C C65C C62C 121.2(11)
C67C C66C C65C 122.6(13)
C66C C67C C64C 120.0(12)
C66C C67C C68C 120.2(15)
C64C C67C C68C 119.8(15)
C69C C68C C67C 119.6(16)
C68C C69C C70C 125.6(18)
O1C C70C O2C 113.7(16)
O1C C70C C69C 121.5(19)
O2C C70C C69C 117.5(17)
C70C O2C C71C 98.2(14)
C65D C62D C63D 116.3(7)
C65D C62D C6 123.5(7)
C63D C62D C6 120.3(6)
C62D C63D C64D 121.5(8)
C63D C64D C67D 118.8(9)
C62D C65D C66D 124.9(7)
C67D C66D C65D 119.0(7)
C66D C67D C64D 119.4(7)
C66D C67D C68D 122.7(8)
C64D C67D C68D 117.9(9)
C69D C68D C67D 110.2(8)
C68D C69D C70D 109.0(9)
O1D C70D O2D 127.1(13)
O1D C70D C69D 130.1(12)
O2D C70D C69D 102.6(12)
C70D O2D C71D 106.0(11)

loop_
_geom_bond_atom_site_label_1
_geom_bond_atom_site_label_2
_geom_bond_distance
C1 C5 1.456(9)
C1 C9 1.545(10)
C1 C2 1.543(8)
C1 C61 1.757(12)
C2 C3 1.373(9)
C2 C12 1.483(10)
C3 C4 1.481(9)
C3 C15 1.505(8)
C4 C5 1.375(9)
C4 C18 1.506(10)
C5 C6 1.518(8)
C6 C62D 1.523(9)
C6 C7 1.543(10)
C6 C20 1.569(9)
C7 C8 1.347(9)
C7 C22 1.435(9)
C8 C25 1.416(10)
C8 C9 1.539(9)
C9 C62 1.514(7)
C9 C10 1.559(10)
C10 C11 1.393(9)
C10 C26 1.412(10)
C11 C29 1.423(11)
C11 C12 1.491(10)
C12 C62A 1.522(8)
C12 C13 1.557(9)
C13 C14 1.351(9)
C13 C30 1.394(10)
C14 C33 1.433(9)
C14 C15 1.527(10)
C15 C62B 1.524(10)
C15 C16 1.553(9)
C16 C17 1.367(10)
C16 C34 1.431(11)
C17 C37 1.429(11)
C17 C18 1.518(10)
C18 C19 1.528(11)
C18 C62C 1.570(12)
C19 C20 1.369(10)
C19 C38 1.406(11)
C20 C21 1.458(10)
C21 C40 1.374(9)
C21 C22 1.469(10)
C22 C23 1.426(10)
C23 C24 1.399(9)
C23 C42 1.440(8)
C24 C25 1.421(10)
C24 C44 1.462(10)
C25 C26 1.498(9)
C26 C27 1.344(10)
C27 C45 1.452(10)
C27 C28 1.479(11)
C28 C29 1.380(11)
C28 C47 1.420(11)
C29 C30 1.463(10)
C30 C31 1.414(11)
C31 C32 1.447(11)
C31 C48 1.496(12)
C32 C33 1.382(11)
C32 C50 1.489(12)
C33 C34 1.429(10)
C34 C35 1.401(12)
C35 C36 1.415(11)
C35 C51 1.436(13)
C36 C37 1.395(12)
C36 C53 1.449(13)
C37 C38 1.425(11)
C38 C39 1.423(11)
C39 C54 1.432(12)
C39 C40 1.444(11)
C40 C41 1.447(11)
C41 C42 1.399(10)
C41 C55 1.472(10)
C42 C43 1.453(10)
C43 C57 1.397(10)
C43 C44 1.430(10)
C44 C45 1.432(10)
C45 C46 1.418(10)
C46 C58 1.390(11)
C46 C47 1.448(11)
C47 C48 1.420(12)
C48 C49 1.452(11)
C49 C59 1.382(11)
C49 C50 1.439(13)
C50 C51 1.373(12)
C51 C52 1.498(13)
C52 C60 1.349(13)
C52 C53 1.464(14)
C53 C54 1.459(12)
C54 C55 1.422(12)
C55 C56 1.376(11)
C56 C57 1.411(12)
C56 C60 1.434(11)
C57 C58 1.477(11)
C58 C59 1.425(12)
C59 C60 1.405(12)
C62 C65 1.355(10)
C62 C63 1.412(11)
C63 C64 1.434(11)
C64 C67 1.352(15)
C65 C66 1.478(12)
C66 C67 1.393(14)
C67 C68 1.621(12)
C68 C69 1.478(16)
C69 C70 1.540(17)
C70 O2 1.262(19)
C70 O1 1.35(2)
C71 O2 1.69(2)
C62A C63A 1.338(11)
C62A C65A 1.367(14)
C63A C64A 1.391(12)
C64A C67A 1.355(17)
C65A C66A 1.400(13)
C66A C67A 1.358(17)
C67A C68A 1.706(15)
C68A C69A 1.355(18)
C69A C70A 1.664(18)
C70A O1A 1.422(19)
C70A O2A 1.490(18)
C71A O2A 1.552(17)
C62B C65B 1.374(12)
C62B C63B 1.381(10)
C63B C64B 1.444(14)
C64B C67B 1.299(14)
C65B C66B 1.412(13)
C66B C67B 1.315(13)
C67B C68B 1.586(13)
C68B C69B 1.538(18)
C69B C70B 1.530(18)
C70B O1B 1.33(2)
C70B O2B 1.319(17)
C71B O2B 1.623(18)
C62C C63C 1.377(13)
C62C C65C 1.422(13)
C63C C64C 1.454(16)
C64C C67C 1.430(17)
C65C C66C 1.390(15)
C66C C67C 1.307(16)
C67C C68C 1.554(15)
C68C C69C 1.371(17)
C69C C70C 1.478(18)
C70C O1C 1.372(18)
C70C O2C 1.338(18)
C71C O2C 1.67(2)
C62D C65D 1.320(8)
C62D C63D 1.378(10)
C63D C64D 1.401(11)
C64D C67D 1.406(12)
C65D C66D 1.399(8)
C66D C67D 1.328(10)
C67D C68D 1.561(10)
C68D C69D 1.507(11)
C69D C70D 1.569(12)
C70D O1D 1.236(16)
C70D O2D 1.328(13)
C71D O2D 1.570(13)
